data_2310716
loop_
_publ_author_name
'Ahtee, M.'
'Unonius, L.'

_publ_section_title
;
 The structure of Na Ta O3 by X-ray powder diffraction
;
_journal_name_full 'Acta Crystallographica A (24,1968-38,1982)'
_journal_page_first 150
_journal_page_last 154
_journal_volume 33
_journal_year 1977
_chemical_formula_sum 'Na O3 Ta'
_chemical_name_systematic 'Na Ta O3'
_space_group_IT_number 62
_symmetry_space_group_name_Hall '-P 2n 2ac'
_symmetry_space_group_name_H-M 'P c m n'
_cell_angle_alpha 90
_cell_angle_beta 90
_cell_angle_gamma 90
_cell_formula_units_Z 4
_cell_length_a 5.513
_cell_length_b 7.7508
_cell_length_c 5.4941
_cell_volume 234.764
_citation_journal_id_ASTM ACACBN
_cod_data_source_file Ahtee_ACACBN_1977_567.cif
_cod_data_source_block Na1O3Ta1
_cod_original_cell_volume 234.7638
_cod_original_sg_symbol_Hall '-P 2ac 2n (z,y,-x)'
_cod_original_formula_sum 'Na1 O3 Ta1'
_cod_database_code 2310716

loop_
_symmetry_equiv_pos_as_xyz
x,y,z
x+1/2,-y,-z+1/2
-x+1/2,-y+1/2,z+1/2
-x,y+1/2,-z
-x,-y,-z
-x-1/2,y,z-1/2
x-1/2,y-1/2,-z-1/2
x,-y-1/2,z

loop_
_atom_site_label
_atom_site_type_symbol
_atom_site_fract_x
_atom_site_fract_y
_atom_site_fract_z
_atom_site_occupancy
_atom_site_U_iso_or_equiv
O1 O-2 0.054 0.25 0.5 1 0.0
O2 O-2 0.275 -0.027 0.275 1 0.0
Ta1 Ta+5 0 0 0.5 1 0.0
Na1 Na+1 0 0.25 -0.02 1 0.0
